data_4335840
loop_
_publ_author_name
'Wataru Kosaka'
'Naoto Yamamoto'
'Hitoshi Miyasaka'

_publ_section_title
;
 Axial-Site Modifications of Paddlewheel Diruthenium(II, II) Complexes
 Supported by Hydrogen Bonding
;
_journal_name_full 'Inorganic Chemistry'
_journal_page_first 9908
_journal_page_last 9914
_journal_paper_doi 10.1021/ic401030r
_journal_volume 52
_journal_year 2013
_chemical_formula_moiety 'C42 H30 F4 N4 O8 Ru2'
_chemical_formula_sum 'C42 H30 F4 N4 O8 Ru2'
_chemical_formula_weight 996.85
_space_group_IT_number 2
_symmetry_cell_setting triclinic
_symmetry_Int_Tables_number 2
_symmetry_space_group_name_Hall '-P 1'
_symmetry_space_group_name_H-M 'P -1'
_atom_sites_solution_hydrogens geom
_atom_sites_solution_primary direct
_atom_sites_solution_secondary difmap
_cell_angle_alpha 91.041(4)
_cell_angle_beta 95.394(3)
_cell_angle_gamma 96.821(4)
_cell_formula_units_Z 2
_cell_length_a 10.035(2)
_cell_length_b 10.492(2)
_cell_length_c 18.480(4)
_cell_measurement_reflns_used 5039
_cell_measurement_temperature 113
_cell_measurement_theta_max 31.04
_cell_measurement_theta_min 2.05
_cell_volume 1922.5(7)
_computing_cell_refinement CrystalClear
_computing_data_collection 'CrystalClear (Rigaku Inc., 2008)'
_computing_data_reduction CrystalClear
_computing_molecular_graphics 'CrystalStructure 4.0'
_computing_publication_material 'CrystalStructure 4.0 (Rigaku, 2010)'
_computing_structure_refinement 'SHELXL97 (Sheldrick, 2008)'
_computing_structure_solution 'Il Milione (Burla, et al., 2007)'
_diffrn_ambient_temperature 113
_diffrn_detector_area_resol_mean 7.314
_diffrn_measured_fraction_theta_full 0.979
_diffrn_measured_fraction_theta_max 0.979
_diffrn_measurement_device_type 'Rigaku Saturn70'
_diffrn_measurement_method \w
_diffrn_radiation_type 'Mo K\a'
_diffrn_radiation_wavelength 0.71075
_diffrn_reflns_av_R_equivalents 0.0457
_diffrn_reflns_limit_h_max 11
_diffrn_reflns_limit_h_min -11
_diffrn_reflns_limit_k_max 10
_diffrn_reflns_limit_k_min -12
_diffrn_reflns_limit_l_max 21
_diffrn_reflns_limit_l_min -21
_diffrn_reflns_number 13086
_diffrn_reflns_theta_full 25.00
_diffrn_reflns_theta_max 25.00
_diffrn_standards_number 0
_exptl_absorpt_coefficient_mu 0.866
_exptl_absorpt_correction_type none
_exptl_crystal_colour orange
_exptl_crystal_density_diffrn 1.722
_exptl_crystal_description block
_exptl_crystal_F_000 996.00
_exptl_crystal_size_max 0.230
_exptl_crystal_size_mid 0.200
_exptl_crystal_size_min 0.110
_refine_diff_density_max 1.710
_refine_diff_density_min -2.130
_refine_ls_extinction_method none
_refine_ls_goodness_of_fit_ref 1.093
_refine_ls_hydrogen_treatment constr
_refine_ls_number_parameters 634
_refine_ls_number_reflns 6614
_refine_ls_number_restraints 942
_refine_ls_R_factor_gt 0.0570
_refine_ls_shift/su_max 0.000
_refine_ls_structure_factor_coef Fsqd
_refine_ls_weighting_details 'w = 1/[\s^2^(Fo^2^)+(0.0876P)^2^+8.1956P] where P=(Fo^2^+2Fc^2^)/3'
_refine_ls_weighting_scheme calc
_refine_ls_wR_factor_ref 0.1575
_reflns_number_gt 5863
_reflns_number_total 6617
_reflns_threshold_expression F^2^>2.0\s(F^2^)
_cod_data_source_file ic401030r_si_004.cif
_cod_data_source_block Ru2(m-F)(7-azaindole)2take4
_cod_database_code 4335840

loop_
_symmetry_equiv_pos_site_id
_symmetry_equiv_pos_as_xyz
1 +X,+Y,+Z
2 -X,-Y,-Z

loop_
_atom_site_label
_atom_site_type_symbol
_atom_site_fract_x
_atom_site_fract_y
_atom_site_fract_z
_atom_site_U_iso_or_equiv
_atom_site_adp_type
_atom_site_occupancy
_atom_site_symmetry_multiplicity
_atom_site_calc_flag
_atom_site_refinement_flags
Ru1 Ru 0.09051(5) 0.07737(5) 0.01219(3) 0.0151(2) Uani 1.0 2 d .
Ru2 Ru 0.40982(5) 0.45937(5) 0.46069(3) 0.0203(2) Uani 1.0 2 d .
F1 F 0.3326(14) -0.0630(14) 0.2098(7) 0.038(3) Uani 0.3400 2 d .
F2 F 0.0249(9) -0.4159(8) 0.1196(5) 0.0468(17) Uani 0.6600 2 d .
F3 F -0.3729(6) 0.0110(6) 0.1608(3) 0.0313(12) Uani 0.7500 2 d .
F4 F -0.0840(18) 0.3783(17) 0.1354(10) 0.034(3) Uani 0.2500 2 d .
F5 F 0.5097(6) 0.0688(6) 0.3870(4) 0.0442(13) Uani 0.8500 2 d .
F6 F 0.823(4) 0.203(4) 0.582(2) 0.050(4) Uani 0.1500 2 d .
F7 F 0.9114(6) 0.6894(6) 0.3911(3) 0.0442(12) Uani 0.9000 2 d .
F8 F 0.508(5) 0.604(5) 0.244(3) 0.036(4) Uani 0.1000 2 d .
O1 O 0.1690(5) -0.0373(5) 0.0917(3) 0.0211(9) Uani 1.0 2 d .
O2 O -0.0082(5) -0.1884(5) 0.0670(3) 0.0207(9) Uani 1.0 2 d .
O3 O -0.0133(5) 0.1638(5) 0.0862(3) 0.0202(9) Uani 1.0 2 d .
O4 O -0.1896(5) 0.0125(5) 0.0646(3) 0.0206(9) Uani 1.0 2 d .
O5 O 0.4928(6) 0.2897(5) 0.4539(3) 0.0310(10) Uani 1.0 2 d .
O6 O 0.6687(6) 0.3681(5) 0.5322(3) 0.0306(10) Uani 1.0 2 d .
O7 O 0.5122(6) 0.5243(5) 0.3741(3) 0.0287(10) Uani 1.0 2 d .
O8 O 0.6884(5) 0.6041(5) 0.4511(3) 0.0272(10) Uani 1.0 2 d .
N1 N 0.2756(6) 0.2351(6) 0.0423(4) 0.0245(10) Uani 1.0 2 d .
N2 N 0.4333(6) 0.1378(6) -0.0254(3) 0.0229(10) Uani 1.0 2 d .
N3 N 0.1974(18) 0.3750(19) 0.4019(11) 0.0564(13) Uani 0.5000 2 d .
N4 N 0.2949(10) 0.2846(11) 0.3098(6) 0.0572(14) Uani 0.5000 2 d .
N5 N 0.2565(17) 0.3490(19) 0.3735(11) 0.0559(14) Uani 0.5000 2 d .
N6 N 0.0759(10) 0.3798(11) 0.4362(6) 0.0593(14) Uani 0.5000 2 d .
C1 C 0.1025(7) -0.1446(7) 0.1026(4) 0.0217(9) Uani 1.0 2 d .
C2 C 0.1563(8) -0.2223(8) 0.1628(4) 0.0276(10) Uani 1.0 2 d .
C3 C 0.2542(9) -0.1672(9) 0.2160(5) 0.0362(11) Uani 1.0 2 d .
C4 C 0.2955(9) -0.2352(9) 0.2765(5) 0.0401(12) Uani 1.0 2 d .
C5 C 0.2391(9) -0.3617(9) 0.2837(5) 0.0370(12) Uani 1.0 2 d .
C6 C 0.1454(8) -0.4198(9) 0.2302(5) 0.0343(12) Uani 1.0 2 d .
C7 C 0.1046(8) -0.3498(8) 0.1706(4) 0.0314(11) Uani 1.0 2 d .
C8 C -0.1317(7) 0.1158(7) 0.0957(4) 0.0203(9) Uani 1.0 2 d .
C9 C -0.2048(7) 0.1848(7) 0.1476(4) 0.0250(9) Uani 1.0 2 d .
C10 C -0.3183(8) 0.1295(8) 0.1784(5) 0.0306(11) Uani 1.0 2 d .
C11 C -0.3839(9) 0.1955(8) 0.2262(5) 0.0364(12) Uani 1.0 2 d .
C12 C -0.3378(9) 0.3215(9) 0.2450(5) 0.0379(12) Uani 1.0 2 d .
C13 C -0.2271(8) 0.3814(9) 0.2138(5) 0.0353(12) Uani 1.0 2 d .
C14 C -0.1615(8) 0.3133(8) 0.1665(4) 0.0297(11) Uani 1.0 2 d .
C15 C 0.2644(8) 0.3370(7) 0.0852(4) 0.0278(11) Uani 1.0 2 d .
C16 C 0.3709(8) 0.4329(8) 0.1049(5) 0.0303(11) Uani 1.0 2 d .
C17 C 0.4965(8) 0.4283(8) 0.0811(4) 0.0292(11) Uani 1.0 2 d .
C18 C 0.5124(7) 0.3245(7) 0.0363(4) 0.0257(9) Uani 1.0 2 d .
C19 C 0.3985(7) 0.2316(7) 0.0189(4) 0.0227(9) Uani 1.0 2 d .
C20 C 0.6189(7) 0.2822(7) -0.0016(4) 0.0261(11) Uani 1.0 2 d .
C21 C 0.5679(7) 0.1707(7) -0.0377(4) 0.0249(10) Uani 1.0 2 d .
C22 C 0.6021(9) 0.2790(7) 0.4915(5) 0.0324(10) Uani 1.0 2 d .
C23 C 0.6590(9) 0.1548(8) 0.4885(5) 0.0394(11) Uani 1.0 2 d .
C24 C 0.6112(10) 0.0556(8) 0.4373(6) 0.0430(12) Uani 1.0 2 d .
C25 C 0.6664(10) -0.0577(9) 0.4354(6) 0.0479(13) Uani 1.0 2 d .
C26 C 0.7722(11) -0.0769(9) 0.4868(6) 0.0512(13) Uani 1.0 2 d .
C27 C 0.8246(11) 0.0186(9) 0.5373(6) 0.0516(13) Uani 1.0 2 d .
C28 C 0.7677(11) 0.1328(9) 0.5375(6) 0.0473(13) Uani 1.0 2 d .
C29 C 0.6285(8) 0.5870(7) 0.3880(4) 0.0282(9) Uani 1.0 2 d .
C30 C 0.6933(9) 0.6483(8) 0.3259(5) 0.0323(10) Uani 1.0 2 d .
C31 C 0.8277(9) 0.7012(9) 0.3309(5) 0.0372(11) Uani 1.0 2 d .
C32 C 0.8835(10) 0.7656(9) 0.2745(5) 0.0409(12) Uani 1.0 2 d .
C33 C 0.8036(10) 0.7778(9) 0.2101(5) 0.0416(12) Uani 1.0 2 d .
C34 C 0.6691(10) 0.7230(9) 0.2023(5) 0.0396(12) Uani 1.0 2 d .
C35 C 0.6155(9) 0.6594(8) 0.2597(5) 0.0357(12) Uani 1.0 2 d .
C36 C -0.0566(11) 0.3227(13) 0.4233(7) 0.0653(14) Uani 1.0 2 d .
C37 C -0.0776(12) 0.2388(12) 0.3652(7) 0.0646(14) Uani 1.0 2 d .
C38 C 0.058(3) 0.222(3) 0.3268(17) 0.0594(13) Uani 0.5000 2 d .
C39 C 0.188(2) 0.288(3) 0.3484(13) 0.0569(13) Uani 0.5000 2 d .
C40 C 0.100(3) 0.148(3) 0.2644(14) 0.0591(15) Uani 0.5000 2 d .
C41 C 0.247(3) 0.190(3) 0.2506(14) 0.0586(15) Uani 0.5000 2 d .
C42 C 0.195(3) 0.203(3) 0.2668(13) 0.0582(14) Uani 0.5000 2 d .
C43 C 0.070(3) 0.188(3) 0.2888(16) 0.0588(15) Uani 0.5000 2 d .
C44 C 0.011(3) 0.229(3) 0.3392(14) 0.0597(14) Uani 0.5000 2 d .
C45 C 0.128(3) 0.322(3) 0.3854(13) 0.0578(13) Uani 0.5000 2 d .
C46 C 0.2949(10) 0.2846(11) 0.3098(6) 0.0757(14) Uani 0.5000 2 d .
C47 C 0.0759(10) 0.3798(11) 0.4362(6) 0.0685(14) Uani 0.5000 2 d .
H4 H 0.3619 -0.1956 0.3126 0.0481 Uiso 1.0 2 calc R
H5 H 0.2651 -0.4078 0.3254 0.0444 Uiso 1.0 2 calc R
H6 H 0.1089 -0.5069 0.2341 0.0412 Uiso 1.0 2 calc R
H11 H -0.4609 0.1542 0.2463 0.0437 Uiso 1.0 2 calc R
H12 H -0.3812 0.3671 0.2790 0.0455 Uiso 1.0 2 calc R
H13 H -0.1965 0.4694 0.2250 0.0424 Uiso 1.0 2 calc R
H15 H 0.1798 0.3442 0.1030 0.0334 Uiso 1.0 2 calc R
H16 H 0.3566 0.5030 0.1354 0.0364 Uiso 1.0 2 calc R
H17 H 0.5692 0.4934 0.0948 0.0350 Uiso 1.0 2 calc R
H20 H 0.7081 0.3243 -0.0013 0.0313 Uiso 1.0 2 calc R
H21 H 0.6169 0.1220 -0.0673 0.0299 Uiso 1.0 2 calc R
H25 H 0.6328 -0.1223 0.3994 0.0575 Uiso 1.0 2 calc R
H26 H 0.8086 -0.1565 0.4870 0.0614 Uiso 1.0 2 calc R
H27 H 0.8985 0.0064 0.5715 0.0619 Uiso 1.0 2 calc R
H32 H 0.9755 0.8012 0.2797 0.0491 Uiso 1.0 2 calc R
H33 H 0.8405 0.8234 0.1713 0.0499 Uiso 1.0 2 calc R
H34 H 0.6148 0.7294 0.1579 0.0475 Uiso 1.0 2 calc R

loop_
_atom_site_aniso_label
_atom_site_aniso_U_11
_atom_site_aniso_U_22
_atom_site_aniso_U_33
_atom_site_aniso_U_12
_atom_site_aniso_U_13
_atom_site_aniso_U_23
Ru1 0.0144(3) 0.0172(4) 0.0144(3) 0.0027(2) 0.0031(2) 0.0024(2)
Ru2 0.0297(4) 0.0139(3) 0.0157(3) 0.0026(3) -0.0059(3) 0.0015(2)
F1 0.036(5) 0.042(5) 0.031(5) -0.007(4) -0.012(4) 0.020(4)
F2 0.058(4) 0.039(4) 0.040(4) 0.005(3) -0.009(3) 0.007(3)
F3 0.033(3) 0.027(3) 0.035(3) -0.003(3) 0.020(3) -0.005(3)
F4 0.034(5) 0.033(5) 0.035(5) 0.003(5) 0.010(5) -0.006(5)
F5 0.055(3) 0.027(3) 0.051(3) 0.010(3) 0.006(3) -0.013(3)
F6 0.061(6) 0.033(6) 0.057(6) 0.017(6) 0.000(6) 0.002(6)
F7 0.042(3) 0.056(3) 0.035(3) 0.004(3) 0.013(3) 0.000(3)
F8 0.049(6) 0.035(6) 0.030(6) 0.015(6) 0.011(6) 0.006(6)
O1 0.0187(19) 0.023(2) 0.022(2) 0.0042(16) 0.0014(16) 0.0055(17)
O2 0.0189(19) 0.022(2) 0.022(2) 0.0026(16) 0.0036(16) 0.0060(17)
O3 0.0176(18) 0.021(2) 0.022(2) 0.0017(16) 0.0047(16) 0.0019(16)
O4 0.0177(19) 0.023(2) 0.022(2) 0.0018(16) 0.0044(16) 0.0002(16)
O5 0.042(3) 0.018(2) 0.033(3) 0.0084(18) -0.0010(19) -0.0002(18)
O6 0.038(3) 0.020(2) 0.034(3) 0.0091(18) -0.0036(19) 0.0040(18)
O7 0.042(3) 0.025(3) 0.019(2) 0.0055(18) 0.0009(18) 0.0015(17)
O8 0.035(3) 0.025(2) 0.023(2) 0.0071(18) 0.0046(18) 0.0014(17)
N1 0.0207(19) 0.026(2) 0.027(2) 0.0013(17) 0.0032(17) 0.0040(17)
N2 0.0176(19) 0.027(2) 0.025(2) 0.0044(17) 0.0044(17) 0.0067(17)
N3 0.038(3) 0.071(3) 0.057(3) 0.012(3) -0.016(3) -0.003(3)
N4 0.041(3) 0.071(4) 0.057(3) 0.013(3) -0.017(3) -0.004(3)
N5 0.039(3) 0.070(4) 0.057(3) 0.012(3) -0.017(3) -0.003(3)
N6 0.041(3) 0.074(4) 0.060(3) 0.011(3) -0.015(3) -0.004(3)
C1 0.0198(17) 0.0250(18) 0.0215(18) 0.0050(16) 0.0042(16) 0.0057(16)
C2 0.0271(19) 0.0326(19) 0.0239(18) 0.0062(17) 0.0021(17) 0.0096(17)
C3 0.035(3) 0.042(3) 0.030(2) 0.001(2) -0.0031(19) 0.013(2)
C4 0.039(3) 0.047(3) 0.033(3) 0.003(3) -0.006(2) 0.013(2)
C5 0.038(3) 0.043(3) 0.031(3) 0.009(3) -0.003(2) 0.013(2)
C6 0.037(3) 0.037(3) 0.029(3) 0.010(2) -0.000(2) 0.011(2)
C7 0.034(2) 0.034(3) 0.027(2) 0.0083(19) 0.0004(18) 0.0087(19)
C8 0.0185(17) 0.0225(18) 0.0209(18) 0.0037(16) 0.0045(15) 0.0026(16)
C9 0.0243(18) 0.0273(19) 0.0246(18) 0.0048(17) 0.0074(16) -0.0009(17)
C10 0.030(2) 0.033(2) 0.030(2) 0.0014(19) 0.0115(18) -0.0036(19)
C11 0.035(3) 0.039(3) 0.036(3) 0.003(2) 0.015(2) -0.006(2)
C12 0.038(3) 0.039(3) 0.039(3) 0.006(2) 0.013(2) -0.009(2)
C13 0.036(3) 0.035(3) 0.037(3) 0.007(2) 0.009(2) -0.008(2)
C14 0.031(2) 0.030(3) 0.030(3) 0.0056(19) 0.0070(19) -0.0034(19)
C15 0.025(2) 0.028(3) 0.031(3) 0.0003(19) 0.0038(19) -0.0006(19)
C16 0.027(2) 0.029(3) 0.033(3) 0.0000(19) 0.002(2) -0.003(2)
C17 0.025(2) 0.029(3) 0.032(3) -0.0015(19) 0.0001(19) -0.0003(19)
C18 0.0207(18) 0.0278(19) 0.0277(19) 0.0001(17) 0.0013(17) 0.0037(17)
C19 0.0189(17) 0.0248(19) 0.0247(18) 0.0023(16) 0.0025(16) 0.0053(16)
C20 0.019(2) 0.029(3) 0.030(3) 0.0014(18) 0.0022(19) 0.0051(19)
C21 0.018(2) 0.029(3) 0.028(3) 0.0033(18) 0.0036(18) 0.0062(19)
C22 0.043(2) 0.0189(19) 0.036(2) 0.0092(17) 0.0005(18) 0.0023(17)
C23 0.051(3) 0.023(2) 0.046(3) 0.0137(18) 0.0047(19) 0.0017(18)
C24 0.055(3) 0.025(2) 0.052(3) 0.012(2) 0.009(3) -0.001(2)
C25 0.060(3) 0.027(3) 0.059(3) 0.013(3) 0.010(3) 0.000(3)
C26 0.064(3) 0.031(3) 0.063(3) 0.017(3) 0.008(3) 0.005(3)
C27 0.063(3) 0.033(3) 0.061(3) 0.019(3) 0.003(3) 0.006(3)
C28 0.059(3) 0.030(3) 0.055(3) 0.017(3) 0.002(3) 0.004(2)
C29 0.0396(19) 0.0245(19) 0.0223(18) 0.0097(17) 0.0054(17) 0.0013(16)
C30 0.044(2) 0.030(2) 0.0271(19) 0.0133(18) 0.0113(18) 0.0027(17)
C31 0.046(3) 0.038(3) 0.032(2) 0.013(2) 0.015(2) 0.0033(19)
C32 0.050(3) 0.041(3) 0.036(3) 0.012(3) 0.018(3) 0.005(2)
C33 0.053(3) 0.041(3) 0.036(3) 0.016(3) 0.018(3) 0.007(3)
C34 0.053(3) 0.037(3) 0.033(3) 0.017(3) 0.014(3) 0.007(2)
C35 0.049(3) 0.033(3) 0.029(3) 0.015(2) 0.012(2) 0.005(2)
C36 0.048(3) 0.078(4) 0.066(3) 0.009(3) -0.015(3) -0.004(3)
C37 0.047(3) 0.077(4) 0.066(3) 0.009(3) -0.016(3) -0.002(3)
C38 0.043(3) 0.072(3) 0.060(3) 0.012(3) -0.018(3) -0.002(3)
C39 0.040(3) 0.070(3) 0.058(3) 0.013(3) -0.018(3) -0.003(3)
C40 0.043(3) 0.072(4) 0.059(4) 0.012(3) -0.019(3) -0.002(3)
C41 0.042(3) 0.072(4) 0.059(4) 0.012(3) -0.018(3) -0.004(3)
C42 0.042(3) 0.071(4) 0.058(3) 0.013(3) -0.017(3) -0.003(3)
C43 0.043(3) 0.071(4) 0.059(4) 0.012(3) -0.017(3) -0.002(3)
C44 0.043(3) 0.072(4) 0.060(3) 0.012(3) -0.017(3) -0.001(3)
C45 0.040(3) 0.071(3) 0.059(3) 0.012(3) -0.017(3) -0.002(3)
C46 0.075(3) 0.075(4) 0.075(3) 0.037(3) -0.027(3) -0.037(3)
C47 0.068(3) 0.068(4) 0.068(3) 0.010(3) -0.002(3) -0.020(3)

loop_
_atom_type_symbol
_atom_type_description
_atom_type_scat_dispersion_real
_atom_type_scat_dispersion_imag
_atom_type_scat_source
C C 0.0033 0.0016
;
International Tables for Crystallography
(1992, Vol. C, Tables 4.2.6.8 and 6.1.1.4)
;
H H 0.0000 0.0000
;
International Tables for Crystallography
(1992, Vol. C, Table 6.1.1.4)
;
F F 0.0171 0.0103
;
International Tables for Crystallography
(1992, Vol. C, Tables 4.2.6.8 and 6.1.1.4)
;
N N 0.0061 0.0033
;
International Tables for Crystallography
(1992, Vol. C, Tables 4.2.6.8 and 6.1.1.4)
;
O O 0.0106 0.0060
;
International Tables for Crystallography
(1992, Vol. C, Tables 4.2.6.8 and 6.1.1.4)
;
Ru Ru -1.2594 0.8363
;
International Tables for Crystallography
(1992, Vol. C, Tables 4.2.6.8 and 6.1.1.4)
;

loop_
_geom_angle_atom_site_label_1
_geom_angle_atom_site_label_2
_geom_angle_atom_site_label_3
_geom_angle
_geom_angle_publ_flag
_geom_angle_site_symmetry_1
_geom_angle_site_symmetry_3
Ru1 Ru1 O1 89.15(12) yes 2_555 .
Ru1 Ru1 O2 89.49(12) yes 2_555 2_555
Ru1 Ru1 O3 89.56(12) yes 2_555 .
Ru1 Ru1 O4 88.77(12) yes 2_555 2_555
Ru1 Ru1 N1 177.66(15) yes 2_555 .
O1 Ru1 O2 178.62(17) yes . 2_555
O1 Ru1 O3 91.19(19) yes . .
O1 Ru1 O4 89.66(19) yes . 2_555
O1 Ru1 N1 89.16(19) yes . .
O2 Ru1 O3 88.57(19) yes 2_555 .
O2 Ru1 O4 90.55(19) yes 2_555 2_555
O2 Ru1 N1 92.19(19) yes 2_555 .
O3 Ru1 O4 178.12(17) yes . 2_555
O3 Ru1 N1 88.8(2) yes . .
O4 Ru1 N1 92.8(2) yes 2_555 .
Ru2 Ru2 O5 89.25(15) yes 2_666 .
Ru2 Ru2 O6 89.58(14) yes 2_666 2_666
Ru2 Ru2 O7 89.94(14) yes 2_666 .
Ru2 Ru2 O8 88.67(14) yes 2_666 2_666
Ru2 Ru2 N3 167.6(5) yes 2_666 .
Ru2 Ru2 N5 168.4(5) yes 2_666 .
O5 Ru2 O6 178.6(2) yes . 2_666
O5 Ru2 O7 88.9(3) yes . .
O5 Ru2 O8 91.0(3) yes . 2_666
O5 Ru2 N3 94.8(6) yes . .
O5 Ru2 N5 80.0(5) yes . .
O6 Ru2 O7 90.3(3) yes 2_666 .
O6 Ru2 O8 89.8(2) yes 2_666 2_666
O6 Ru2 N3 86.5(6) yes 2_666 .
O6 Ru2 N5 101.1(5) yes 2_666 .
O7 Ru2 O8 178.60(19) yes . 2_666
O7 Ru2 N3 101.9(5) yes . .
O7 Ru2 N5 85.4(5) yes . .
O8 Ru2 N3 79.5(5) yes 2_666 .
O8 Ru2 N5 96.0(5) yes 2_666 .
N3 Ru2 N5 21.9(7) yes . .
Ru1 O1 C1 118.3(4) yes . .
Ru1 O2 C1 118.6(5) yes 2_555 .
Ru1 O3 C8 119.1(5) yes . .
Ru1 O4 C8 118.5(5) yes 2_555 .
Ru2 O5 C22 118.8(5) yes . .
Ru2 O6 C22 117.9(5) yes 2_666 .
Ru2 O7 C29 118.0(5) yes . .
Ru2 O8 C29 119.6(5) yes 2_666 .
Ru1 N1 C15 120.9(5) yes . .
Ru1 N1 C19 124.1(5) yes . .
C15 N1 C19 115.0(6) yes . .
C19 N2 C21 107.5(6) yes . .
Ru2 N3 N5 75.8(16) yes . .
Ru2 N3 N6 121.5(12) yes . .
Ru2 N3 C39 120.9(15) yes . .
Ru2 N3 C45 162(3) yes . .
Ru2 N3 C47 121.5(12) yes . .
N5 N3 N6 161(3) yes . .
N5 N3 C39 46.5(17) yes . .
N5 N3 C45 98(3) yes . .
N5 N3 C47 161(3) yes . .
N6 N3 C39 114.5(16) yes . .
N6 N3 C45 63(2) yes . .
N6 N3 C47 0.0(9) yes . .
C39 N3 C45 52(2) yes . .
C39 N3 C47 114.5(16) yes . .
C45 N3 C47 63(2) yes . .
N5 N4 C39 39.8(12) yes . .
N5 N4 C41 144.4(14) yes . .
N5 N4 C42 118.5(14) yes . .
C39 N4 C41 104.5(14) yes . .
C39 N4 C42 78.8(15) yes . .
C41 N4 C42 26.1(14) yes . .
Ru2 N5 N3 82.3(16) yes . .
Ru2 N5 N4 123.6(11) yes . .
Ru2 N5 C39 164(3) yes . .
Ru2 N5 C45 120.6(15) yes . .
Ru2 N5 C46 123.6(11) yes . .
N3 N5 N4 154(2) yes . .
N3 N5 C39 91(3) yes . .
N3 N5 C45 40.3(17) yes . .
N3 N5 C46 154(2) yes . .
N4 N5 C39 64.3(18) yes . .
N4 N5 C45 114.8(16) yes . .
N4 N5 C46 0.0(8) yes . .
C39 N5 C45 50.7(19) yes . .
C39 N5 C46 64.3(18) yes . .
C45 N5 C46 114.8(16) yes . .
N3 N6 C36 135.7(12) yes . .
N3 N6 C45 36.7(12) yes . .
C36 N6 C45 99.1(13) yes . .
O1 C1 O2 124.5(7) yes . .
O1 C1 C2 117.6(6) yes . .
O2 C1 C2 117.9(6) yes . .
C1 C2 C3 120.9(7) yes . .
C1 C2 C7 121.5(6) yes . .
C3 C2 C7 117.5(7) yes . .
F1 C3 C2 125.2(9) yes . .
F1 C3 C4 112.1(9) yes . .
C2 C3 C4 121.4(8) yes . .
C3 C4 C5 119.7(8) yes . .
C4 C5 C6 119.9(8) yes . .
C5 C6 C7 119.5(8) yes . .
F2 C7 C2 122.6(8) yes . .
F2 C7 C6 115.1(8) yes . .
C2 C7 C6 121.9(7) yes . .
O3 C8 O4 123.9(7) yes . .
O3 C8 C9 117.2(6) yes . .
O4 C8 C9 118.9(6) yes . .
C8 C9 C10 123.9(7) yes . .
C8 C9 C14 119.7(7) yes . .
C10 C9 C14 116.4(7) yes . .
F3 C10 C9 121.4(8) yes . .
F3 C10 C11 115.8(7) yes . .
C9 C10 C11 122.7(7) yes . .
C10 C11 C12 119.8(8) yes . .
C11 C12 C13 119.3(9) yes . .
C12 C13 C14 120.1(8) yes . .
F4 C14 C9 123.6(12) yes . .
F4 C14 C13 113.4(12) yes . .
C9 C14 C13 121.7(7) yes . .
N1 C15 C16 123.2(7) yes . .
C15 C16 C17 121.4(8) yes . .
C16 C17 C18 117.2(7) yes . .
C17 C18 C19 117.5(7) yes . .
C17 C18 C20 136.6(7) yes . .
C19 C18 C20 105.9(7) yes . .
N1 C19 N2 125.4(6) yes . .
N1 C19 C18 125.6(7) yes . .
N2 C19 C18 109.0(6) yes . .
C18 C20 C21 107.1(6) yes . .
N2 C21 C20 110.5(7) yes . .
O5 C22 O6 124.4(8) yes . .
O5 C22 C23 118.5(7) yes . .
O6 C22 C23 117.0(7) yes . .
C22 C23 C24 123.7(8) yes . .
C22 C23 C28 119.9(8) yes . .
C24 C23 C28 116.3(9) yes . .
F5 C24 C23 120.7(8) yes . .
F5 C24 C25 116.8(8) yes . .
C23 C24 C25 122.4(9) yes . .
C24 C25 C26 119.3(9) yes . .
C25 C26 C27 120.5(10) yes . .
C26 C27 C28 118.9(10) yes . .
F6 C28 C23 127(2) yes . .
F6 C28 C27 111(2) yes . .
C23 C28 C27 122.5(9) yes . .
O7 C29 O8 123.7(7) yes . .
O7 C29 C30 117.3(7) yes . .
O8 C29 C30 118.9(7) yes . .
C29 C30 C31 123.1(7) yes . .
C29 C30 C35 119.4(8) yes . .
C31 C30 C35 117.4(8) yes . .
F7 C31 C30 121.3(8) yes . .
F7 C31 C32 116.4(8) yes . .
C30 C31 C32 122.3(8) yes . .
C31 C32 C33 119.2(9) yes . .
C32 C33 C34 120.1(9) yes . .
C33 C34 C35 119.5(8) yes . .
F8 C35 C30 125(3) yes . .
F8 C35 C34 113(3) yes . .
C30 C35 C34 121.4(8) yes . .
N6 C36 C37 113.5(11) yes . .
N6 C36 C47 0.0(9) yes . .
C37 C36 C47 113.5(11) yes . .
C36 C37 C38 113.4(13) yes . .
C36 C37 C44 113.5(17) yes . .
C38 C37 C44 1.3(18) yes . .
C37 C38 C39 125(3) yes . .
C37 C38 C40 138.5(19) yes . .
C37 C38 C42 170(2) yes . .
C37 C38 C43 131(3) yes . .
C37 C38 C44 2(4) yes . .
C37 C38 C45 84.7(18) yes . .
C39 C38 C40 96(2) yes . .
C39 C38 C42 62.7(15) yes . .
C39 C38 C43 102(3) yes . .
C39 C38 C44 125(5) yes . .
C39 C38 C45 40.6(15) yes . .
C40 C38 C42 34.2(13) yes . .
C40 C38 C43 11(3) yes . .
C40 C38 C44 138(5) yes . .
C40 C38 C45 137(2) yes . .
C42 C38 C43 40(2) yes . .
C42 C38 C44 168(5) yes . .
C42 C38 C45 103.0(17) yes . .
C43 C38 C44 131(5) yes . .
C43 C38 C45 142(3) yes . .
C44 C38 C45 85(4) yes . .
N3 C39 N4 118.0(18) yes . .
N3 C39 N5 42.5(17) yes . .
N3 C39 C38 117(3) yes . .
N3 C39 C42 167(2) yes . .
N3 C39 C43 143(2) yes . .
N3 C39 C44 102.7(18) yes . .
N3 C39 C45 41.1(17) yes . .
N3 C39 C46 118.0(18) yes . .
N4 C39 N5 75.9(19) yes . .
N4 C39 C38 124(2) yes . .
N4 C39 C42 52.2(12) yes . .
N4 C39 C43 97.3(16) yes . .
N4 C39 C44 137.9(18) yes . .
N4 C39 C45 159(3) yes . .
N4 C39 C46 0.0(9) yes . .
N5 C39 C38 160(3) yes . .
N5 C39 C42 128(3) yes . .
N5 C39 C43 171(3) yes . .
N5 C39 C44 145(3) yes . .
N5 C39 C45 84(3) yes . .
N5 C39 C46 75.9(19) yes . .
C38 C39 C42 71.4(17) yes . .
C38 C39 C43 26.3(16) yes . .
C38 C39 C44 14.7(15) yes . .
C38 C39 C45 76(2) yes . .
C38 C39 C46 124(2) yes . .
C42 C39 C43 45.1(13) yes . .
C42 C39 C44 85.8(15) yes . .
C42 C39 C45 147(3) yes . .
C42 C39 C46 52.2(12) yes . .
C43 C39 C44 40.8(13) yes . .
C43 C39 C45 103(2) yes . .
C43 C39 C46 97.3(16) yes . .
C44 C39 C45 61.8(18) yes . .
C44 C39 C46 137.9(18) yes . .
C45 C39 C46 159(3) yes . .
C38 C40 C41 112(2) yes . .
C38 C40 C42 93(3) yes . .
C38 C40 C43 12(3) yes . .
C38 C40 C44 11.1(12) yes . .
C41 C40 C42 19.6(18) yes . .
C41 C40 C43 118(4) yes . .
C41 C40 C44 122.9(18) yes . .
C42 C40 C43 98(4) yes . .
C42 C40 C44 104(3) yes . .
C43 C40 C44 9(3) yes . .
N4 C41 C40 103.1(18) yes . .
N4 C41 C42 72(3) yes . .
N4 C41 C43 85.0(15) yes . .
N4 C41 C46 0.0(9) yes . .
C40 C41 C42 33(3) yes . .
C40 C41 C43 18.7(13) yes . .
C40 C41 C46 103.1(18) yes . .
C42 C41 C43 14(3) yes . .
C42 C41 C46 72(3) yes . .
C43 C41 C46 85.0(15) yes . .
N4 C42 C38 94.9(16) yes . .
N4 C42 C39 48.9(11) yes . .
N4 C42 C40 146(3) yes . .
N4 C42 C41 82(3) yes . .
N4 C42 C43 117(3) yes . .
N4 C42 C46 0.0(9) yes . .
C38 C42 C39 45.9(12) yes . .
C38 C42 C40 53(2) yes . .
C38 C42 C41 170(4) yes . .
C38 C42 C43 22.4(15) yes . .
C38 C42 C46 94.9(16) yes . .
C39 C42 C40 98(3) yes . .
C39 C42 C41 130(4) yes . .
C39 C42 C43 68.3(17) yes . .
C39 C42 C46 48.9(11) yes . .
C40 C42 C41 128(4) yes . .
C40 C42 C43 32(2) yes . .
C40 C42 C46 146(3) yes . .
C41 C42 C43 159(4) yes . .
C41 C42 C46 82(3) yes . .
C43 C42 C46 117(3) yes . .
C38 C43 C39 51(3) yes . .
C38 C43 C40 157(5) yes . .
C38 C43 C41 124(3) yes . .
C38 C43 C42 118(3) yes . .
C38 C43 C44 20(2) yes . .
C39 C43 C40 114(3) yes . .
C39 C43 C41 72.7(13) yes . .
C39 C43 C42 66.6(16) yes . .
C39 C43 C44 70.8(18) yes . .
C40 C43 C41 44(3) yes . .
C40 C43 C42 50(3) yes . .
C40 C43 C44 165(5) yes . .
C41 C43 C42 6.7(14) yes . .
C41 C43 C44 143(2) yes . .
C42 C43 C44 137(3) yes . .
C37 C44 C38 176(6) yes . .
C37 C44 C39 140(3) yes . .
C37 C44 C40 150(3) yes . .
C37 C44 C43 152(3) yes . .
C37 C44 C45 105(3) yes . .
C38 C44 C39 40(4) yes . .
C38 C44 C40 31(4) yes . .
C38 C44 C43 29(4) yes . .
C38 C44 C45 75(4) yes . .
C39 C44 C40 70.5(14) yes . .
C39 C44 C43 68.5(17) yes . .
C39 C44 C45 34.8(13) yes . .
C40 C44 C43 5.4(16) yes . .
C40 C44 C45 105.3(17) yes . .
C43 C44 C45 103(2) yes . .
N3 C45 N5 41.6(19) yes . .
N3 C45 N6 80(3) yes . .
N3 C45 C38 150(3) yes . .
N3 C45 C39 87(3) yes . .
N3 C45 C44 168(3) yes . .
N3 C45 C47 80(3) yes . .
N5 C45 N6 121.9(19) yes . .
N5 C45 C38 109(2) yes . .
N5 C45 C39 45.8(17) yes . .
N5 C45 C44 129(3) yes . .
N5 C45 C47 121.9(19) yes . .
N6 C45 C38 129.3(19) yes . .
N6 C45 C39 168(3) yes . .
N6 C45 C44 108.8(18) yes . .
N6 C45 C47 0.0(9) yes . .
C38 C45 C39 63.0(19) yes . .
C38 C45 C44 20.5(14) yes . .
C38 C45 C47 129.3(19) yes . .
C39 C45 C44 83(2) yes . .
C39 C45 C47 168(3) yes . .
C44 C45 C47 108.8(18) yes . .
N5 C46 C39 39.8(12) yes . .
N5 C46 C41 144.4(14) yes . .
N5 C46 C42 118.5(14) yes . .
C39 C46 C41 104.5(14) yes . .
C39 C46 C42 78.8(15) yes . .
C41 C46 C42 26.1(14) yes . .
N3 C47 C36 135.7(12) yes . .
N3 C47 C45 36.7(12) yes . .
C36 C47 C45 99.1(13) yes . .
C3 C4 H4 120.163 no . .
C5 C4 H4 120.163 no . .
C4 C5 H5 120.060 no . .
C6 C5 H5 120.063 no . .
C5 C6 H6 120.231 no . .
C7 C6 H6 120.231 no . .
C10 C11 H11 120.092 no . .
C12 C11 H11 120.090 no . .
C11 C12 H12 120.353 no . .
C13 C12 H12 120.343 no . .
C12 C13 H13 119.975 no . .
C14 C13 H13 119.963 no . .
N1 C15 H15 118.378 no . .
C16 C15 H15 118.381 no . .
C15 C16 H16 119.293 no . .
C17 C16 H16 119.288 no . .
C16 C17 H17 121.400 no . .
C18 C17 H17 121.388 no . .
C18 C20 H20 126.454 no . .
C21 C20 H20 126.456 no . .
N2 C21 H21 124.773 no . .
C20 C21 H21 124.772 no . .
C24 C25 H25 120.363 no . .
C26 C25 H25 120.361 no . .
C25 C26 H26 119.749 no . .
C27 C26 H26 119.741 no . .
C26 C27 H27 120.529 no . .
C28 C27 H27 120.521 no . .
C31 C32 H32 120.380 no . .
C33 C32 H32 120.376 no . .
C32 C33 H33 119.950 no . .
C34 C33 H33 119.939 no . .
C33 C34 H34 120.245 no . .
C35 C34 H34 120.244 no . .

loop_
_geom_bond_atom_site_label_1
_geom_bond_atom_site_label_2
_geom_bond_distance
_geom_bond_publ_flag
_geom_bond_site_symmetry_2
Ru1 Ru1 2.2930(8) yes 2_555
Ru1 O1 2.073(5) yes .
Ru1 O2 2.060(5) yes 2_555
Ru1 O3 2.056(5) yes .
Ru1 O4 2.082(5) yes 2_555
Ru1 N1 2.354(6) yes .
Ru2 Ru2 2.2820(8) yes 2_666
Ru2 O5 2.060(6) yes .
Ru2 O6 2.065(6) yes 2_666
Ru2 O7 2.064(6) yes .
Ru2 O8 2.064(5) yes 2_666
Ru2 N3 2.364(17) yes .
Ru2 N5 2.313(17) yes .
F1 C3 1.283(16) yes .
F2 C7 1.308(11) yes .
F3 C10 1.321(10) yes .
F4 C14 1.17(2) yes .
F5 C24 1.335(11) yes .
F6 C28 1.14(4) yes .
F7 C31 1.346(10) yes .
F8 C35 1.17(5) yes .
O1 C1 1.268(8) yes .
O2 C1 1.268(8) yes .
O3 C8 1.263(8) yes .
O4 C8 1.268(8) yes .
O5 C22 1.260(10) yes .
O6 C22 1.271(9) yes .
O7 C29 1.271(9) yes .
O8 C29 1.260(9) yes .
N1 C15 1.341(10) yes .
N1 C19 1.349(10) yes .
N2 C19 1.367(10) yes .
N2 C21 1.394(9) yes .
N3 N5 0.89(3) yes .
N3 N6 1.43(3) yes .
N3 C39 1.32(3) yes .
N3 C45 0.87(3) yes .
N3 C47 1.43(3) yes .
N4 N5 1.45(3) yes .
N4 C39 1.35(3) yes .
N4 C41 1.47(3) yes .
N4 C42 1.41(3) yes .
N5 C39 0.96(3) yes .
N5 C45 1.33(3) yes .
N5 C46 1.45(3) yes .
N6 C36 1.388(15) yes .
N6 C45 1.29(3) yes .
C1 C2 1.490(10) yes .
C2 C3 1.389(11) yes .
C2 C7 1.392(11) yes .
C3 C4 1.393(13) yes .
C4 C5 1.394(13) yes .
C5 C6 1.378(11) yes .
C6 C7 1.392(12) yes .
C8 C9 1.489(11) yes .
C9 C10 1.390(11) yes .
C9 C14 1.394(11) yes .
C10 C11 1.375(12) yes .
C11 C12 1.375(12) yes .
C12 C13 1.390(12) yes .
C13 C14 1.379(12) yes .
C15 C16 1.395(10) yes .
C16 C17 1.379(11) yes .
C17 C18 1.390(11) yes .
C18 C19 1.418(9) yes .
C18 C20 1.439(11) yes .
C20 C21 1.357(10) yes .
C22 C23 1.486(12) yes .
C23 C24 1.403(12) yes .
C23 C28 1.395(14) yes .
C24 C25 1.370(14) yes .
C25 C26 1.392(15) yes .
C26 C27 1.379(14) yes .
C27 C28 1.388(14) yes .
C29 C30 1.490(11) yes .
C30 C31 1.390(12) yes .
C30 C35 1.402(12) yes .
C31 C32 1.379(13) yes .
C32 C33 1.388(13) yes .
C33 C34 1.396(13) yes .
C34 C35 1.381(13) yes .
C36 C37 1.361(18) yes .
C36 C47 1.388(15) yes .
C37 C38 1.62(3) yes .
C37 C44 1.06(3) yes .
C38 C39 1.42(3) yes .
C38 C40 1.49(4) yes .
C38 C42 1.87(4) yes .
C38 C43 0.81(5) yes .
C38 C44 0.56(4) yes .
C38 C45 1.55(4) yes .
C39 C42 1.75(4) yes .
C39 C43 1.78(4) yes .
C39 C44 1.80(3) yes .
C39 C45 1.03(4) yes .
C39 C46 1.35(3) yes .
C40 C41 1.54(4) yes .
C40 C42 1.05(4) yes .
C40 C43 0.72(4) yes .
C40 C44 1.95(4) yes .
C41 C42 0.65(4) yes .
C41 C43 1.98(4) yes .
C41 C46 1.47(3) yes .
C42 C43 1.35(4) yes .
C42 C46 1.41(3) yes .
C43 C44 1.25(4) yes .
C44 C45 1.60(4) yes .
C45 C47 1.29(3) yes .
C4 H4 0.950 no .
C5 H5 0.950 no .
C6 H6 0.950 no .
C11 H11 0.950 no .
C12 H12 0.950 no .
C13 H13 0.950 no .
C15 H15 0.950 no .
C16 H16 0.950 no .
C17 H17 0.950 no .
C20 H20 0.950 no .
C21 H21 0.950 no .
C25 H25 0.950 no .
C26 H26 0.950 no .
C27 H27 0.950 no .
C32 H32 0.950 no .
C33 H33 0.950 no .
C34 H34 0.950 no .

loop_
_geom_contact_atom_site_label_1
_geom_contact_atom_site_label_2
_geom_contact_distance
_geom_contact_publ_flag
_geom_contact_site_symmetry_2
Ru1 N2 3.559(6) no .
F1 O1 2.643(14) no .
F1 C1 2.932(14) no .
F1 C5 3.502(17) no .
F1 C7 3.576(15) no .
F2 O2 2.639(10) no .
F2 C1 2.892(11) no .
F2 C3 3.594(11) no .
F2 C5 3.545(11) no .
F3 O4 2.673(8) no .
F3 N2 2.899(8) no 2_555
F3 C8 2.912(9) no .
F3 C12 3.550(11) no .
F3 C14 3.595(9) no .
F3 C21 3.279(9) no 2_555
F4 O3 2.61(2) no .
F4 C8 2.810(19) no .
F4 C10 3.455(19) no .
F4 C12 3.41(2) no .
F5 O5 2.637(8) no .
F5 N4 3.536(13) no .
F5 C22 2.912(10) no .
F5 C26 3.582(12) no .
F5 C46 3.536(13) no .
F6 O6 2.58(4) no .
F6 C22 2.84(4) no .
F6 C24 3.47(4) no .
F6 C26 3.35(4) no .
F7 O8 2.657(8) no .
F7 N6 3.280(12) no 2_666
F7 C29 2.908(10) no .
F7 C33 3.590(11) no .
F7 C47 3.280(12) no 2_666
F8 O7 2.56(5) no .
F8 C29 2.84(5) no .
F8 C31 3.48(5) no .
F8 C33 3.41(5) no .
O1 C3 2.809(10) no .
O1 C8 3.589(9) no .
O1 C8 3.519(8) no 2_555
O2 C7 2.825(10) no .
O2 C8 3.494(9) no 2_555
O3 C1 3.574(9) no .
O3 C1 3.515(8) no 2_555
O3 C14 2.785(10) no .
O3 C15 3.143(9) no .
O4 N2 2.776(7) no 2_555
O4 C1 3.550(9) no .
O4 C1 3.550(9) no 2_555
O4 C10 2.896(10) no .
O4 C19 3.363(8) no 2_555
O5 N4 3.164(12) no .
O5 C24 2.876(11) no .
O5 C29 3.537(9) no .
O5 C29 3.551(10) no 2_666
O5 C39 3.47(3) no .
O5 C46 3.164(12) no .
O6 N6 3.458(11) no 2_666
O6 C28 2.769(11) no .
O6 C29 3.575(9) no .
O6 C29 3.526(10) no 2_666
O6 C47 3.458(11) no 2_666
O7 N4 3.255(11) no .
O7 C22 3.540(10) no .
O7 C22 3.557(10) no 2_666
O7 C35 2.779(10) no .
O7 C46 3.255(11) no .
O8 N6 2.989(11) no 2_666
O8 C22 3.529(9) no .
O8 C22 3.537(11) no 2_666
O8 C31 2.873(10) no .
O8 C45 3.42(3) no 2_666
O8 C47 2.989(11) no 2_666
N1 C17 2.850(9) no .
N1 C20 3.592(10) no .
N1 C21 3.535(10) no .
N2 C15 3.572(10) no .
N2 C17 3.558(10) no .
N3 C37 2.97(2) no .
N3 C40 3.44(3) no .
N3 C41 3.49(4) no .
N4 N6 3.561(16) no .
N4 C47 3.561(16) no .
N5 C36 3.34(2) no .
N5 C37 3.40(2) no .
N5 C40 3.07(3) no .
N6 C43 3.35(3) no .
N6 C46 3.561(16) no .
C2 C5 2.808(12) no .
C3 C6 2.770(12) no .
C4 C7 2.759(11) no .
C9 C12 2.808(12) no .
C10 C13 2.739(12) no .
C11 C14 2.754(12) no .
C15 C18 2.743(11) no .
C16 C19 2.676(11) no .
C23 C26 2.804(14) no .
C24 C27 2.763(14) no .
C25 C28 2.758(13) no .
C30 C33 2.800(13) no .
C31 C34 2.762(12) no .
C32 C35 2.773(13) no .
C36 C39 2.98(3) no .
C36 C43 3.27(3) no .
C41 C45 3.22(4) no .
C43 C47 3.35(3) no .
C46 C47 3.561(16) no .
F1 F3 3.184(15) no 1_655
F1 C41 2.99(3) no .
F1 C42 3.44(3) no .
F2 F4 2.338(19) no 1_545
F2 C14 3.384(11) no 1_545
F3 F1 3.184(15) no 1_455
F3 C33 3.280(12) no 1_445
F3 C34 3.197(11) no 1_445
F4 F2 2.338(19) no 1_565
F4 C6 3.287(18) no 1_565
F4 C7 3.249(19) no 1_565
F5 C11 3.484(11) no 1_655
F6 F7 2.77(4) no 2_766
F6 C4 3.01(4) no 2_656
F6 C5 3.12(4) no 2_656
F6 C36 3.47(4) no 1_655
F7 F6 2.77(4) no 2_766
F7 C26 3.494(13) no 1_565
F8 C4 2.97(6) no 1_565
F8 C5 2.92(6) no 1_565
F8 C12 3.50(5) no 1_655
F8 C16 3.21(5) no .
F8 C17 3.48(5) no .
O1 C21 3.354(9) no 2_655
O2 C33 3.391(11) no 1_445
O3 C40 3.39(3) no .
O4 C21 3.531(9) no 1_455
O5 C25 3.541(11) no 2_656
O5 C26 3.534(12) no 2_656
O6 C5 3.445(10) no 2_656
O7 C5 3.424(10) no 1_565
O8 C25 3.597(11) no 1_565
O8 C26 3.389(11) no 1_565
N2 N2 3.438(9) no 2_655
N2 C21 3.460(10) no 2_655
N3 C5 3.56(3) no 1_565
N5 C5 3.50(3) no 1_565
C2 C32 3.573(13) no 1_445
C4 F6 3.01(4) no 2_656
C4 F8 2.97(6) no 1_545
C4 C35 3.556(14) no 1_545
C5 F6 3.12(4) no 2_656
C5 F8 2.92(6) no 1_545
C5 O6 3.445(10) no 2_656
C5 O7 3.424(10) no 1_545
C5 N3 3.56(3) no 1_545
C5 N5 3.50(3) no 1_545
C6 F4 3.287(18) no 1_545
C6 C32 3.594(14) no 1_445
C7 F4 3.249(19) no 1_545
C7 C32 3.381(13) no 1_445
C7 C33 3.576(13) no 1_445
C8 C20 3.584(10) no 1_455
C9 C20 3.375(10) no 1_455
C11 F5 3.484(11) no 1_455
C12 F8 3.50(5) no 1_455
C12 C17 3.579(12) no 1_455
C12 C37 3.467(15) no .
C13 C37 3.496(15) no .
C14 F2 3.384(11) no 1_565
C14 C43 3.48(3) no .
C15 C41 3.46(3) no .
C16 F8 3.21(5) no .
C16 C20 3.572(11) no 2_665
C17 F8 3.48(5) no .
C17 C12 3.579(12) no 1_655
C17 C17 3.381(11) no 2_665
C17 C18 3.415(11) no 2_665
C18 C17 3.415(11) no 2_665
C20 C8 3.584(10) no 1_655
C20 C9 3.375(10) no 1_655
C20 C16 3.572(11) no 2_665
C21 O1 3.354(9) no 2_655
C21 O4 3.531(9) no 1_655
C21 N2 3.460(10) no 2_655
C23 C36 3.497(15) no 1_655
C24 C24 3.489(14) no 2_656
C25 O5 3.541(11) no 2_656
C25 O8 3.597(11) no 1_545
C26 F7 3.494(13) no 1_545
C26 O5 3.534(12) no 2_656
C26 O8 3.389(11) no 1_545
C28 C36 3.399(16) no 1_655
C32 C2 3.573(13) no 1_665
C32 C6 3.594(14) no 1_665
C32 C7 3.381(13) no 1_665
C33 F3 3.280(12) no 1_665
C33 O2 3.391(11) no 1_665
C33 C7 3.576(13) no 1_665
C34 F3 3.197(11) no 1_665
C35 C4 3.556(14) no 1_565
C36 F6 3.47(4) no 1_455
C36 C23 3.497(15) no 1_455
C36 C28 3.399(16) no 1_455
C37 C12 3.467(15) no .
C37 C13 3.496(15) no .
C40 O3 3.39(3) no .
C41 F1 2.99(3) no .
C41 C15 3.46(3) no .
C42 F1 3.44(3) no .
C43 C14 3.48(3) no .
Ru1 H15 3.2260 no .
F1 H4 2.3914 no .
F2 H6 2.4550 no .
F3 H11 2.4545 no .
F3 H21 3.0386 no 2_555
F4 H13 2.3399 no .
F4 H15 2.8300 no .
F5 H25 2.4806 no .
F6 H27 2.2918 no .
F7 H32 2.4880 no .
F8 H34 2.3407 no .
O3 H15 2.5353 no .
N1 H16 3.2458 no .
N2 H20 3.1760 no .
C2 H4 3.2807 no .
C2 H6 3.2867 no .
C3 H5 3.2682 no .
C4 H6 3.2593 no .
C6 H4 3.2568 no .
C7 H5 3.2534 no .
C9 H11 3.2765 no .
C9 H13 3.2753 no .
C10 H12 3.2389 no .
C11 H13 3.2438 no .
C13 H11 3.2469 no .
C14 H12 3.2575 no .
C15 H17 3.2822 no .
C17 H15 3.2609 no .
C17 H20 3.0189 no .
C18 H16 3.2268 no .
C18 H21 3.1680 no .
C19 H15 3.1335 no .
C19 H17 3.2761 no .
C19 H20 3.2015 no .
C19 H21 3.1392 no .
C20 H17 2.9354 no .
C23 H25 3.2851 no .
C23 H27 3.2927 no .
C24 H26 3.2406 no .
C25 H27 3.2666 no .
C27 H25 3.2635 no .
C28 H26 3.2433 no .
C30 H32 3.2783 no .
C30 H34 3.2834 no .
C31 H33 3.2456 no .
C32 H34 3.2700 no .
C34 H32 3.2721 no .
C35 H33 3.2569 no .
H4 H5 2.3468 no .
H5 H6 2.3328 no .
H11 H12 2.3310 no .
H12 H13 2.3447 no .
H15 H16 2.3117 no .
H16 H17 2.3388 no .
H17 H20 3.0297 no .
H20 H21 2.4633 no .
H25 H26 2.3443 no .
H26 H27 2.3334 no .
H32 H33 2.3425 no .
H33 H34 2.3487 no .
Ru2 H5 3.1971 no 1_565
F1 H11 2.9153 no 1_655
F1 H21 2.7989 no 2_655
F2 H13 3.2310 no 1_545
F2 H15 3.1361 no 1_545
F2 H16 3.5202 no 1_545
F2 H33 3.4630 no 1_445
F3 H33 3.0706 no 1_445
F3 H34 2.9409 no 1_445
F4 H6 2.6873 no 1_565
F4 H20 3.1198 no 1_455
F5 H4 3.2068 no .
F5 H11 2.7962 no 1_655
F6 H4 2.8149 no 2_656
F6 H5 2.9922 no 2_656
F6 H32 3.1178 no 2_766
F7 H26 2.7303 no 1_565
F7 H27 3.5404 no 2_766
F8 H4 3.0303 no 1_565
F8 H5 2.9749 no 1_565
F8 H12 2.8981 no 1_655
F8 H13 3.4749 no 1_655
F8 H16 2.5328 no .
F8 H17 3.1113 no .
O1 H21 2.4953 no 2_655
O2 H33 2.5726 no 1_445
O4 H21 3.2828 no 1_455
O4 H33 2.8427 no 1_445
O5 H25 3.5087 no 2_656
O5 H26 3.4601 no 2_656
O6 H4 3.4385 no 2_656
O6 H5 2.6653 no 2_656
O7 H5 2.7364 no 1_565
O7 H12 2.7611 no 1_655
O8 H25 3.1366 no 1_565
O8 H26 2.6968 no 1_565
N2 H21 3.2603 no 2_655
N2 H34 2.8676 no 2_665
N3 H5 2.7536 no 1_565
N3 H6 3.4395 no 1_565
N3 H26 3.1038 no 2_656
N4 H5 3.2858 no 1_565
N4 H6 3.2891 no 1_565
N4 H11 3.2463 no 1_655
N4 H12 3.3675 no 1_655
N5 H5 2.7111 no 1_565
N5 H6 3.3275 no 1_565
N5 H26 3.3686 no 2_656
N6 H5 3.5570 no 1_565
N6 H26 3.0500 no 2_656
C1 H20 3.4734 no 2_655
C1 H21 2.9322 no 2_655
C1 H33 3.0122 no 1_445
C2 H20 3.5911 no 2_655
C2 H21 3.1059 no 2_655
C2 H32 2.9740 no 1_445
C2 H33 3.2795 no 1_445
C3 H21 3.1657 no 2_655
C3 H32 3.1183 no 1_445
C4 H32 3.2845 no 1_445
C5 H16 3.4338 no 1_545
C5 H32 3.3108 no 1_445
C6 H13 3.4808 no 1_545
C6 H15 3.4535 no 1_545
C6 H16 3.0469 no 1_545
C6 H32 3.2040 no 1_445
C7 H16 3.2264 no 1_545
C7 H32 3.0186 no 1_445
C7 H33 3.3879 no 1_445
C8 H20 3.3190 no 1_455
C8 H33 3.3863 no 1_445
C9 H20 3.2369 no 1_455
C12 H17 3.4531 no 1_455
C13 H6 3.4185 no 1_565
C13 H17 3.1958 no 1_455
C14 H6 3.2466 no 1_565
C14 H20 3.2596 no 1_455
C16 H20 3.3395 no 2_665
C17 H17 3.3909 no 2_665
C17 H34 3.4687 no .
C18 H17 3.2178 no 2_665
C19 H34 3.2920 no 2_665
C20 H16 3.3821 no 2_665
C20 H17 3.5588 no 2_665
C20 H34 3.5359 no 2_665
C21 H34 3.0266 no 2_665
C22 H25 3.5234 no 2_656
C26 H27 3.5699 no 2_756
C28 H4 3.2574 no 2_656
C29 H12 3.0214 no 1_655
C29 H25 3.0483 no 1_565
C29 H26 3.4501 no 1_565
C30 H12 3.0461 no 1_655
C30 H13 2.9966 no 1_655
C30 H25 2.8966 no 1_565
C31 H13 3.0660 no 1_655
C31 H25 3.1788 no 1_565
C31 H26 3.2567 no 1_565
C32 H13 3.2100 no 1_655
C33 H13 3.2517 no 1_655
C34 H13 3.1403 no 1_655
C34 H17 3.1039 no .
C35 H4 3.3286 no 1_565
C35 H12 3.0972 no 1_655
C35 H13 3.0036 no 1_655
C35 H16 3.5285 no .
C35 H17 3.4477 no .
C35 H25 3.3984 no 1_565
C36 H26 3.5126 no 2_656
C37 H27 3.4680 no 2_656
C38 H6 3.3602 no 1_565
C38 H27 3.1156 no 2_656
C39 H5 3.2357 no 1_565
C39 H6 3.1569 no 1_565
C39 H26 3.3628 no 2_656
C39 H27 3.5028 no 2_656
C40 H27 3.4642 no 2_656
C41 H11 3.0029 no 1_655
C41 H15 3.2551 no .
C42 H6 3.3172 no 1_565
C42 H15 3.3951 no .
C43 H6 3.3689 no 1_565
C43 H27 3.3306 no 2_656
C44 H6 3.5095 no 1_565
C44 H27 3.1720 no 2_656
C45 H5 3.2634 no 1_565
C45 H6 3.3542 no 1_565
C45 H26 3.0172 no 2_656
C45 H27 3.5322 no 2_656
C46 H5 3.2858 no 1_565
C46 H6 3.2891 no 1_565
C46 H11 3.2463 no 1_655
C46 H12 3.3675 no 1_655
C47 H5 3.5570 no 1_565
C47 H26 3.0500 no 2_656
H4 F5 3.2068 no .
H4 F6 2.8149 no 2_656
H4 F8 3.0303 no 1_545
H4 O6 3.4385 no 2_656
H4 C28 3.2574 no 2_656
H4 C35 3.3286 no 1_545
H4 H25 3.0320 no .
H5 Ru2 3.1971 no 1_545
H5 F6 2.9922 no 2_656
H5 F8 2.9749 no 1_545
H5 O6 2.6653 no 2_656
H5 O7 2.7364 no 1_545
H5 N3 2.7536 no 1_545
H5 N4 3.2858 no 1_545
H5 N5 2.7111 no 1_545
H5 N6 3.5570 no 1_545
H5 C39 3.2357 no 1_545
H5 C45 3.2634 no 1_545
H5 C46 3.2858 no 1_545
H5 C47 3.5570 no 1_545
H6 F4 2.6873 no 1_545
H6 N3 3.4395 no 1_545
H6 N4 3.2891 no 1_545
H6 N5 3.3275 no 1_545
H6 C13 3.4185 no 1_545
H6 C14 3.2466 no 1_545
H6 C38 3.3602 no 1_545
H6 C39 3.1569 no 1_545
H6 C42 3.3172 no 1_545
H6 C43 3.3689 no 1_545
H6 C44 3.5095 no 1_545
H6 C45 3.3542 no 1_545
H6 C46 3.2891 no 1_545
H6 H13 3.0333 no 1_545
H6 H15 3.0439 no 1_545
H6 H16 3.2124 no 1_545
H11 F1 2.9153 no 1_455
H11 F5 2.7962 no 1_455
H11 N4 3.2463 no 1_455
H11 C41 3.0029 no 1_455
H11 C46 3.2463 no 1_455
H12 F8 2.8981 no 1_455
H12 O7 2.7611 no 1_455
H12 N4 3.3675 no 1_455
H12 C29 3.0214 no 1_455
H12 C30 3.0461 no 1_455
H12 C35 3.0972 no 1_455
H12 C46 3.3675 no 1_455
H13 F2 3.2310 no 1_565
H13 F8 3.4749 no 1_455
H13 C6 3.4808 no 1_565
H13 C30 2.9966 no 1_455
H13 C31 3.0660 no 1_455
H13 C32 3.2100 no 1_455
H13 C33 3.2517 no 1_455
H13 C34 3.1403 no 1_455
H13 C35 3.0036 no 1_455
H13 H6 3.0333 no 1_565
H13 H17 3.2370 no 1_455
H15 F2 3.1361 no 1_565
H15 C6 3.4535 no 1_565
H15 C41 3.2551 no .
H15 C42 3.3951 no .
H15 H6 3.0439 no 1_565
H16 F2 3.5202 no 1_565
H16 F8 2.5328 no .
H16 C5 3.4338 no 1_565
H16 C6 3.0469 no 1_565
H16 C7 3.2264 no 1_565
H16 C20 3.3821 no 2_665
H16 C35 3.5285 no .
H16 H6 3.2124 no 1_565
H16 H20 3.1598 no 2_665
H16 H34 3.2912 no .
H17 F8 3.1113 no .
H17 C12 3.4531 no 1_655
H17 C13 3.1958 no 1_655
H17 C17 3.3909 no 2_665
H17 C18 3.2178 no 2_665
H17 C20 3.5588 no 2_665
H17 C34 3.1039 no .
H17 C35 3.4477 no .
H17 H13 3.2370 no 1_655
H17 H34 2.6883 no .
H20 F4 3.1198 no 1_655
H20 C1 3.4734 no 2_655
H20 C2 3.5911 no 2_655
H20 C8 3.3190 no 1_655
H20 C9 3.2369 no 1_655
H20 C14 3.2596 no 1_655
H20 C16 3.3395 no 2_665
H20 H16 3.1598 no 2_665
H21 F1 2.7989 no 2_655
H21 O1 2.4953 no 2_655
H21 O4 3.2828 no 1_655
H21 N2 3.2603 no 2_655
H21 C1 2.9322 no 2_655
H21 C2 3.1059 no 2_655
H21 C3 3.1657 no 2_655
H21 H34 3.2958 no 2_665
H25 O5 3.5087 no 2_656
H25 O8 3.1366 no 1_545
H25 C22 3.5234 no 2_656
H25 C29 3.0483 no 1_545
H25 C30 2.8966 no 1_545
H25 C31 3.1788 no 1_545
H25 C35 3.3984 no 1_545
H25 H4 3.0320 no .
H26 F7 2.7303 no 1_545
H26 O5 3.4601 no 2_656
H26 O8 2.6968 no 1_545
H26 N3 3.1038 no 2_656
H26 N5 3.3686 no 2_656
H26 N6 3.0500 no 2_656
H26 C29 3.4501 no 1_545
H26 C31 3.2567 no 1_545
H26 C36 3.5126 no 2_656
H26 C39 3.3628 no 2_656
H26 C45 3.0172 no 2_656
H26 C47 3.0500 no 2_656
H26 H27 3.4421 no 2_756
H27 F7 3.5404 no 2_766
H27 C26 3.5699 no 2_756
H27 C37 3.4680 no 2_656
H27 C38 3.1156 no 2_656
H27 C39 3.5028 no 2_656
H27 C40 3.4642 no 2_656
H27 C43 3.3306 no 2_656
H27 C44 3.1720 no 2_656
H27 C45 3.5322 no 2_656
H27 H26 3.4421 no 2_756
H27 H27 3.4956 no 2_756
H27 H32 3.4315 no 2_766
H32 F6 3.1178 no 2_766
H32 C2 2.9740 no 1_665
H32 C3 3.1183 no 1_665
H32 C4 3.2845 no 1_665
H32 C5 3.3108 no 1_665
H32 C6 3.2040 no 1_665
H32 C7 3.0186 no 1_665
H32 H27 3.4315 no 2_766
H33 F2 3.4630 no 1_665
H33 F3 3.0706 no 1_665
H33 O2 2.5726 no 1_665
H33 O4 2.8427 no 1_665
H33 C1 3.0122 no 1_665
H33 C2 3.2795 no 1_665
H33 C7 3.3879 no 1_665
H33 C8 3.3863 no 1_665
H34 F3 2.9409 no 1_665
H34 N2 2.8676 no 2_665
H34 C17 3.4687 no .
H34 C19 3.2920 no 2_665
H34 C20 3.5359 no 2_665
H34 C21 3.0266 no 2_665
H34 H16 3.2912 no .
H34 H17 2.6883 no .
H34 H21 3.2958 no 2_665
